data_2218639
loop_
_publ_author_name
'Chan, Gomathi'
'Awang, Khalijah'
'A. Hadi, A. Hamid'
'Ng, Seik Weng'

_publ_section_title
;6-[(<i>E</i>)-3,7-Dimethylocta-2,6-dienyl]-5,7-dihydroxy-8-(2-methylbutanoyl)-4-phenyl-2<i>H</i>-chromen-2-one
 from <i>Mesua kunstleri</i> King (Kosterm)
;
_journal_coeditor_code CI2600
_journal_issue 7
_journal_name_full 'Acta Crystallographica Section E'
_journal_page_first o1332
_journal_paper_doi 10.1107/S1600536808018151
_journal_volume 64
_journal_year 2008
_chemical_formula_iupac 'C30 H34 O5'
_chemical_formula_moiety 'C30 H34 O5'
_chemical_formula_sum 'C30 H34 O5'
_chemical_formula_weight 474.57
_chemical_name_systematic
;6-[(<i>E</i>)-3,7-Dimethylocta-2,6-dienyl]-5,7-dihydroxy-8-(2-methylbutanoyl)-
4-phenyl-2<i>H</i>-chromen-2-one
;
_space_group_IT_number 1
_symmetry_cell_setting triclinic
_symmetry_space_group_name_Hall 'P 1'
_symmetry_space_group_name_H-M 'P 1'
_atom_sites_solution_hydrogens geom
_atom_sites_solution_primary direct
_atom_sites_solution_secondary difmap
_audit_creation_method SHELXL-97
_cell_angle_alpha 87.5500(10)
_cell_angle_beta 82.2430(10)
_cell_angle_gamma 85.3320(10)
_cell_formula_units_Z 2
_cell_length_a 5.67290(10)
_cell_length_b 13.4350(3)
_cell_length_c 16.8404(3)
_cell_measurement_reflns_used 3286
_cell_measurement_temperature 100(2)
_cell_measurement_theta_max 28.2
_cell_measurement_theta_min 2.4
_cell_volume 1266.88(4)
_computing_cell_refinement 'SAINT (Bruker, 2007)'
_computing_data_collection 'APEX2 (Bruker, 2007)'
_computing_data_reduction 'SAINT (Bruker, 2007)'
_computing_molecular_graphics 'X-SEED (Barbour, 2001)'
_computing_publication_material 'publCIF (Westrip, 2008)'
_computing_structure_refinement 'SHELXL97 (Sheldrick, 2008)'
_computing_structure_solution 'SHELXS97 (Sheldrick, 2008)'
_diffrn_ambient_temperature 100(2)
_diffrn_measured_fraction_theta_full 0.993
_diffrn_measured_fraction_theta_max 0.993
_diffrn_measurement_device_type 'Bruker SMART APEX'
_diffrn_measurement_method \w
_diffrn_radiation_monochromator graphite
_diffrn_radiation_source 'fine-focus sealed tube'
_diffrn_radiation_type MoK\a
_diffrn_radiation_wavelength 0.71073
_diffrn_reflns_av_R_equivalents 0.0337
_diffrn_reflns_av_sigmaI/netI 0.0435
_diffrn_reflns_limit_h_max 7
_diffrn_reflns_limit_h_min -7
_diffrn_reflns_limit_k_max 13
_diffrn_reflns_limit_k_min -17
_diffrn_reflns_limit_l_max 21
_diffrn_reflns_limit_l_min -21
_diffrn_reflns_number 16336
_diffrn_reflns_theta_full 27.50
_diffrn_reflns_theta_max 27.50
_diffrn_reflns_theta_min 1.22
_diffrn_standards_decay_% 0
_diffrn_standards_interval_count 0
_diffrn_standards_interval_time 0
_diffrn_standards_number 0
_exptl_absorpt_coefficient_mu 0.083
_exptl_absorpt_correction_type none
_exptl_crystal_colour Colourless
_exptl_crystal_density_diffrn 1.244
_exptl_crystal_density_method 'not measured'
_exptl_crystal_description Prism
_exptl_crystal_F_000 508
_exptl_crystal_size_max 0.40
_exptl_crystal_size_mid 0.08
_exptl_crystal_size_min 0.04
_refine_diff_density_max 1.213
_refine_diff_density_min -0.442
_refine_ls_abs_structure_Flack 0
_refine_ls_extinction_method none
_refine_ls_goodness_of_fit_ref 1.043
_refine_ls_hydrogen_treatment constr
_refine_ls_matrix_type full
_refine_ls_number_parameters 645
_refine_ls_number_reflns 5783
_refine_ls_number_restraints 65
_refine_ls_restrained_S_all 1.083
_refine_ls_R_factor_all 0.0945
_refine_ls_R_factor_gt 0.0695
_refine_ls_shift/su_max 0.001
_refine_ls_shift/su_mean 0.000
_refine_ls_structure_factor_coef Fsqd
_refine_ls_weighting_details 'calc w=1/[\s^2^(Fo^2^)+(0.111P)^2^+1.3027P] where P=(Fo^2^+2Fc^2^)/3'
_refine_ls_weighting_scheme calc
_refine_ls_wR_factor_gt 0.1828
_refine_ls_wR_factor_ref 0.2101
_reflns_number_gt 4459
_reflns_number_total 5783
_reflns_threshold_expression I>2\s(I)
_cod_data_source_file ci2600.cif
_cod_data_source_block I
_cod_depositor_comments
;
The following automatic conversions were performed:
'_symmetry_cell_setting' value 'Triclinic' changed to 'triclinic'
according to '/home/saulius/struct/CIF-dictionaries/cif_core.dic'
dictionary named 'cif_core.dic' version 2.4.1 from
2010-06-29.

'_exptl_absorpt_correction_type' value 'None' changed to
'none' according to '/home/saulius/struct/CIF-dictionaries/cif_core.dic'
dictionary named 'cif_core.dic' version 2.4.1 from 2010-06-29.

Automatic conversion script
Id: cif_fix_enum 1527 2010-12-29 10:47:43Z saulius 

The following automatic conversions were performed:

'_symmetry_cell_setting' value 'Triclinic' changed to 'triclinic'
according to /home/saulius/struct/CIF-dictionaries/cif_core.dic
dictionary named 'cif_core.dic' version 2.4.1 from
2010-06-29.

'_exptl_absorpt_correction_type' value 'None' changed to
'none' according to
/home/saulius/struct/CIF-dictionaries/cif_core.dic dictionary named
'cif_core.dic' version 2.4.1 from 2010-06-29.

Automatic conversion script
Id: cif_fix_values 1715 2011-07-08 13:25:40Z adriana 
;
_cod_database_code 2218639
_cod_database_fobs_code 2218639

loop_
_symmetry_equiv_pos_as_xyz
'x, y, z'

loop_
_atom_site_type_symbol
_atom_site_label
_atom_site_fract_x
_atom_site_fract_y
_atom_site_fract_z
_atom_site_U_iso_or_equiv
_atom_site_adp_type
_atom_site_calc_flag
_atom_site_refinement_flags
_atom_site_occupancy
O O1 0.5000(7) 0.5000(3) 0.5000(2) 0.0199(9) Uani d . 1
O O2 0.8130(8) 0.4223(3) 0.5477(3) 0.0251(10) Uani d . 1
O O3 0.2134(7) 0.8422(3) 0.5466(3) 0.0248(10) Uani d . 1
H H3O 0.3356 0.8419 0.5698 0.037 Uiso calc R 1
O O4 -0.1436(8) 0.6584(4) 0.3762(3) 0.0291(10) Uani d . 1
H H4O -0.1506 0.5999 0.3614 0.044 Uiso calc R 1
O O5 0.0088(10) 0.4887(4) 0.3416(4) 0.0476(15) Uani d . 1
O O6 -0.5997(7) 1.4425(3) 0.7678(3) 0.0224(9) Uani d . 1
O O7 -0.9094(8) 1.5196(4) 0.7193(3) 0.0327(12) Uani d . 1
O O8 -0.2864(8) 1.1053(3) 0.7113(3) 0.0260(10) Uani d . 1
H H8O -0.3574 1.1133 0.6705 0.039 Uiso calc R 1
O O9 0.0561(8) 1.2875(4) 0.8869(3) 0.0291(11) Uani d . 1
H H9O 0.0288 1.3378 0.9156 0.044 Uiso calc R 1
O O10 -0.1233(12) 1.4518(5) 0.9302(4) 0.060(2) Uani d . 1
C C1 0.6762(10) 0.4958(5) 0.5509(3) 0.0185(12) Uani d . 1
C C2 0.6655(10) 0.5786(5) 0.6033(4) 0.0202(12) Uani d . 1
H H2 0.7705 0.5766 0.6429 0.024 Uiso calc R 1
C C3 0.5081(10) 0.6595(5) 0.5972(4) 0.0207(13) Uani d . 1
C C4 0.4912(10) 0.7375(5) 0.6583(4) 0.0191(12) Uani d . 1
C C5 0.6800(10) 0.7969(5) 0.6608(4) 0.0227(13) Uani d . 1
H H5 0.8215 0.7867 0.6240 0.027 Uiso calc R 1
C C6 0.6627(11) 0.8711(5) 0.7168(4) 0.0253(14) Uani d . 1
H H6 0.7924 0.9111 0.7185 0.030 Uiso calc R 1
C C7 0.4530(11) 0.8868(5) 0.7710(4) 0.0278(14) Uani d . 1
H H7 0.4386 0.9390 0.8081 0.033 Uiso calc R 1
C C8 0.2727(12) 0.8279(7) 0.7702(5) 0.0399(19) Uani d . 1
H H8 0.1341 0.8366 0.8085 0.048 Uiso calc R 1
C C9 0.2875(12) 0.7538(7) 0.7133(5) 0.0380(18) Uani d . 1
H H9 0.1566 0.7142 0.7123 0.046 Uiso calc R 1
C C10 0.3524(10) 0.6652(4) 0.5356(4) 0.0180(12) Uani d . 1
C C11 0.3452(10) 0.5805(4) 0.4900(3) 0.0180(12) Uani d . 1
C C12 0.2028(10) 0.7510(5) 0.5160(4) 0.0202(13) Uani d . 1
C C13 0.0372(10) 0.7467(5) 0.4626(4) 0.0203(12) Uani d . 1
C C14 -0.1347(10) 0.8390(5) 0.4488(4) 0.0216(13) Uani d . 1
H H14A -0.2871 0.8165 0.4363 0.026 Uiso calc R 1
H H14B -0.1691 0.8769 0.4987 0.026 Uiso calc R 1
C C15 -0.0330(10) 0.9071(5) 0.3812(4) 0.0200(12) Uani d . 1
H H15 0.1083 0.9370 0.3886 0.024 Uiso calc R 1
C C16 -0.1191(11) 0.9300(5) 0.3123(4) 0.0233(13) Uani d . 1
C C17 -0.3265(12) 0.8834(5) 0.2859(5) 0.0329(16) Uani d . 1
H H17A -0.3609 0.8235 0.3194 0.049 Uiso calc R 1
H H17B -0.2869 0.8650 0.2297 0.049 Uiso calc R 1
H H17C -0.4669 0.9314 0.2914 0.049 Uiso calc R 1
C C18 -0.0055(11) 1.0067(5) 0.2547(4) 0.0286(15) Uani d . 1
H H18A 0.0526 0.9750 0.2030 0.034 Uiso calc R 1
H H18B 0.1343 1.0293 0.2763 0.034 Uiso calc R 1
C C19 -0.1767(12) 1.0977(6) 0.2398(4) 0.0316(15) Uani d . 1
H H19A -0.2999 1.0775 0.2087 0.038 Uiso calc R 1
H H19B -0.2584 1.1218 0.2920 0.038 Uiso calc R 1
C C20 -0.0517(12) 1.1810(5) 0.1955(4) 0.0292(14) Uani d . 1
H H20 0.0787 1.2020 0.2188 0.035 Uiso calc R 1
C C21 -0.0959(11) 1.2300(5) 0.1281(4) 0.0260(13) Uani d . 1
C C22 0.0533(13) 1.3134(5) 0.0928(4) 0.0330(15) Uani d . 1
H H22A 0.1836 1.3193 0.1246 0.049 Uiso calc R 1
H H22B -0.0468 1.3764 0.0934 0.049 Uiso calc R 1
H H22C 0.1197 1.2985 0.0374 0.049 Uiso calc R 1
C C23 -0.2890(12) 1.2083(6) 0.0812(4) 0.0300(14) Uani d . 1
H H23A -0.3867 1.1584 0.1107 0.045 Uiso calc R 1
H H23B -0.2182 1.1824 0.0291 0.045 Uiso calc R 1
H H23C -0.3892 1.2698 0.0730 0.045 Uiso calc R 1
C C24 0.0277(10) 0.6593(5) 0.4246(3) 0.0195(13) Uani d . 1
C C25 0.1865(11) 0.5725(5) 0.4348(4) 0.0215(13) Uani d . 1
C C26 0.1610(13) 0.4843(5) 0.3891(5) 0.044(2) Uani d D 1
C C27 0.3025(12) 0.3828(5) 0.3980(5) 0.072(3) Uani d DU 1
H H27 0.3397 0.3771 0.4545 0.086 Uiso calc R 1
C C28 0.148(2) 0.2962(6) 0.3877(7) 0.074(3) Uani d DU 1
H H28A 0.2373 0.2324 0.3982 0.111 Uiso calc R 1
H H28B 0.1085 0.2984 0.3328 0.111 Uiso calc R 1
H H28C 0.0013 0.3027 0.4256 0.111 Uiso calc R 1
C C29 0.5363(14) 0.3846(7) 0.3452(5) 0.075(3) Uani d DU 1
H H29A 0.6287 0.3194 0.3500 0.089 Uiso calc R 1
H H29B 0.6294 0.4368 0.3629 0.089 Uiso calc R 1
C C30 0.4987(19) 0.4062(8) 0.2566(5) 0.104(4) Uani d DU 1
H H30A 0.6532 0.4003 0.2225 0.156 Uiso calc R 1
H H30B 0.4240 0.4741 0.2507 0.156 Uiso calc R 1
H H30C 0.3950 0.3580 0.2404 0.156 Uiso calc R 1
C C31 -0.7703(10) 1.4460(5) 0.7166(4) 0.0234(13) Uani d . 1
C C32 -0.7549(10) 1.3652(5) 0.6628(4) 0.0238(13) Uani d . 1
H H32 -0.8627 1.3670 0.6241 0.029 Uiso calc R 1
C C33 -0.5920(10) 1.2867(5) 0.6654(4) 0.0201(13) Uani d . 1
C C34 -0.5701(10) 1.2096(5) 0.6026(4) 0.0218(13) Uani d . 1
C C35 -0.3631(11) 1.1987(6) 0.5479(5) 0.0331(17) Uani d . 1
H H35 -0.2382 1.2413 0.5494 0.040 Uiso calc R 1
C C36 -0.3404(11) 1.1258(6) 0.4915(5) 0.0353(17) Uani d . 1
H H36 -0.1975 1.1169 0.4551 0.042 Uiso calc R 1
C C37 -0.5277(11) 1.0645(5) 0.4875(4) 0.0267(14) Uani d . 1
H H37 -0.5129 1.0150 0.4481 0.032 Uiso calc R 1
C C38 -0.7304(11) 1.0768(5) 0.5406(4) 0.0261(14) Uani d . 1
H H38 -0.8567 1.0350 0.5387 0.031 Uiso calc R 1
C C40 -0.4357(10) 1.2785(5) 0.7283(3) 0.0194(13) Uani d . 1
C C41 -0.4404(10) 1.3618(5) 0.7759(4) 0.0213(13) Uani d . 1
C C42 -0.2805(10) 1.1951(4) 0.7452(4) 0.0191(13) Uani d . 1
C C39 -0.7539(10) 1.1500(5) 0.5975(4) 0.0202(12) Uani d . 1
H H39 -0.8979 1.1592 0.6333 0.024 Uiso calc R 1
C C43 -0.1161(11) 1.1979(5) 0.7973(4) 0.0217(13) Uani d . 1
C C44 0.0599(11) 1.1120(5) 0.8118(4) 0.0237(13) Uani d . 1
H H44A 0.2083 1.1388 0.8237 0.028 Uiso calc R 1
H H44B 0.0998 1.0743 0.7619 0.028 Uiso calc R 1
C C45 -0.0254(10) 1.0410(4) 0.8791(4) 0.0202(12) Uani d . 1
H H45 -0.1601 1.0062 0.8721 0.024 Uiso calc R 1
C C46 0.0662(11) 1.0211(5) 0.9474(4) 0.0231(13) Uani d . 1
C C47 0.2795(12) 1.0687(6) 0.9704(5) 0.0323(15) Uani d . 1
H H47A 0.3247 1.1221 0.9311 0.048 Uiso calc R 1
H H47B 0.4137 1.0180 0.9712 0.048 Uiso calc R 1
H H47C 0.2382 1.0968 1.0237 0.048 Uiso calc R 1
C C48 -0.0360(11) 0.9436(5) 1.0062(4) 0.0257(14) Uani d . 1
H H48A -0.1772 0.9195 0.9865 0.031 Uiso calc R 1
H H48B -0.0910 0.9755 1.0581 0.031 Uiso calc R 1
C C49 0.1398(12) 0.8531(5) 1.0205(4) 0.0303(15) Uani d . 1
H H49A 0.2225 0.8299 0.9682 0.036 Uiso calc R 1
H H49B 0.2617 0.8739 1.0520 0.036 Uiso calc R 1
C C50 0.0163(14) 0.7689(5) 1.0643(4) 0.0346(16) Uani d . 1
H H50 -0.1133 0.7469 1.0411 0.042 Uiso calc R 1
C C51 0.0647(12) 0.7206(5) 1.1317(4) 0.0292(14) Uani d . 1
C C52 -0.0778(16) 0.6359(7) 1.1650(5) 0.047(2) Uani d . 1
H H52A -0.1755 0.6169 1.1252 0.071 Uiso calc R 1
H H52B -0.1817 0.6566 1.2137 0.071 Uiso calc R 1
H H52C 0.0304 0.5786 1.1779 0.071 Uiso calc R 1
C C53 0.2580(14) 0.7435(6) 1.1803(5) 0.0422(19) Uani d . 1
H H53A 0.3348 0.8027 1.1570 0.063 Uiso calc R 1
H H53B 0.3771 0.6864 1.1798 0.063 Uiso calc R 1
H H53C 0.1874 0.7562 1.2357 0.063 Uiso calc R 1
C C54 -0.1128(12) 1.2858(5) 0.8400(4) 0.0256(14) Uani d . 1
C C55 -0.2840(12) 1.3680(5) 0.8344(4) 0.0264(14) Uani d . 1
C C56 -0.2909(14) 1.4498(5) 0.8911(4) 0.045(2) Uani d D 1
C C57 -0.5006(13) 1.5287(5) 0.9073(4) 0.059(2) Uani d DU 1
H H57 -0.6360 1.5003 0.8858 0.071 Uiso calc R 1
C C58 -0.583(2) 1.5373(11) 0.9978(5) 0.090(4) Uani d DU 1
H H58C -0.7324 1.5796 1.0062 0.136 Uiso calc R 1
H H58D -0.4602 1.5670 1.0229 0.136 Uiso calc R 1
H H58E -0.6078 1.4706 1.0218 0.136 Uiso calc R 1
C C59 -0.4514(18) 1.6215(6) 0.8552(6) 0.082(3) Uani d DU 1
H H59A -0.5943 1.6694 0.8609 0.098 Uiso calc R 1
H H59B -0.4160 1.6033 0.7983 0.098 Uiso calc R 1
C C60 -0.2386(17) 1.6704(7) 0.8803(6) 0.075(3) Uani d DU 1
H H60A -0.2379 1.7394 0.8589 0.112 Uiso calc R 1
H H60B -0.0899 1.6327 0.8590 0.112 Uiso calc R 1
H H60C -0.2522 1.6702 0.9389 0.112 Uiso calc R 1

loop_
_atom_site_aniso_label
_atom_site_aniso_U_11
_atom_site_aniso_U_22
_atom_site_aniso_U_33
_atom_site_aniso_U_12
_atom_site_aniso_U_13
_atom_site_aniso_U_23
O1 0.025(2) 0.015(2) 0.0197(19) 0.0034(16) -0.0062(15) -0.0007(16)
O2 0.026(2) 0.018(2) 0.032(2) 0.0049(17) -0.0069(17) -0.0085(18)
O3 0.023(2) 0.011(2) 0.040(3) 0.0011(17) -0.0022(18) -0.0050(19)
O4 0.041(2) 0.023(3) 0.025(2) 0.006(2) -0.0127(19) -0.003(2)
O5 0.060(3) 0.030(3) 0.061(3) 0.019(2) -0.043(3) -0.022(3)
O6 0.025(2) 0.014(2) 0.029(2) 0.0039(16) -0.0088(17) -0.0078(17)
O7 0.022(2) 0.029(3) 0.048(3) 0.0103(19) -0.0116(19) -0.016(2)
O8 0.032(2) 0.014(2) 0.030(2) 0.0008(18) -0.0002(19) -0.0053(19)
O9 0.039(3) 0.022(3) 0.026(2) 0.013(2) -0.0130(19) -0.003(2)
O10 0.097(5) 0.038(3) 0.054(3) 0.037(3) -0.058(3) -0.026(3)
C1 0.019(3) 0.017(3) 0.019(3) 0.001(2) -0.004(2) 0.002(2)
C2 0.016(3) 0.018(3) 0.026(3) 0.002(2) -0.001(2) -0.006(2)
C3 0.020(3) 0.020(3) 0.021(3) -0.002(2) 0.001(2) -0.009(2)
C4 0.017(3) 0.015(3) 0.025(3) 0.001(2) -0.002(2) -0.005(2)
C5 0.024(3) 0.018(3) 0.023(3) 0.004(2) 0.003(2) 0.000(2)
C6 0.024(3) 0.018(3) 0.034(4) 0.001(2) -0.005(2) -0.001(3)
C7 0.028(3) 0.026(4) 0.030(3) 0.010(3) -0.008(3) -0.012(3)
C8 0.027(3) 0.050(5) 0.041(4) -0.005(3) 0.010(3) -0.024(4)
C9 0.024(3) 0.051(5) 0.039(4) -0.007(3) 0.005(3) -0.026(4)
C10 0.021(3) 0.008(3) 0.024(3) 0.000(2) 0.001(2) -0.001(2)
C11 0.025(3) 0.012(3) 0.016(3) 0.003(2) 0.001(2) 0.000(2)
C12 0.020(3) 0.018(3) 0.021(3) 0.001(2) 0.003(2) 0.000(2)
C13 0.021(3) 0.020(3) 0.019(3) 0.002(2) 0.002(2) 0.002(2)
C14 0.025(3) 0.016(3) 0.021(3) 0.011(2) 0.001(2) 0.001(2)
C15 0.019(3) 0.019(3) 0.021(3) 0.003(2) 0.001(2) -0.004(2)
C16 0.027(3) 0.018(3) 0.024(3) 0.008(2) -0.005(2) 0.000(2)
C17 0.031(3) 0.026(4) 0.043(4) 0.001(3) -0.014(3) 0.001(3)
C18 0.030(3) 0.026(4) 0.025(3) 0.010(3) 0.004(2) 0.007(3)
C19 0.033(3) 0.034(4) 0.024(3) 0.011(3) 0.000(2) 0.002(3)
C20 0.036(3) 0.027(4) 0.025(3) 0.002(3) -0.007(2) -0.007(3)
C21 0.030(3) 0.027(3) 0.021(3) 0.002(2) -0.003(2) -0.004(2)
C22 0.042(4) 0.028(4) 0.029(3) -0.001(3) -0.009(3) 0.007(3)
C23 0.030(3) 0.030(4) 0.031(3) 0.001(3) -0.008(2) 0.003(3)
C24 0.025(3) 0.020(3) 0.012(3) 0.003(2) -0.002(2) 0.005(2)
C25 0.029(3) 0.016(3) 0.019(3) 0.008(2) -0.008(2) 0.000(2)
C26 0.059(4) 0.026(4) 0.052(4) 0.020(3) -0.040(4) -0.017(3)
C27 0.077(5) 0.062(5) 0.087(5) 0.045(4) -0.065(5) -0.053(4)
C28 0.101(7) 0.054(5) 0.062(5) 0.006(5) -0.002(5) 0.002(4)
C29 0.095(6) 0.065(5) 0.069(5) -0.007(5) -0.025(5) -0.014(4)
C30 0.093(6) 0.121(7) 0.105(6) 0.081(5) -0.064(5) -0.100(6)
C31 0.017(3) 0.023(3) 0.030(3) -0.003(2) -0.002(2) -0.007(3)
C32 0.020(3) 0.025(4) 0.028(3) -0.002(2) -0.006(2) -0.008(3)
C33 0.016(3) 0.017(3) 0.027(3) -0.004(2) 0.000(2) 0.000(2)
C34 0.022(3) 0.019(3) 0.024(3) 0.000(2) -0.002(2) -0.004(3)
C35 0.021(3) 0.033(4) 0.045(4) -0.010(3) 0.006(3) -0.022(3)
C36 0.017(3) 0.043(5) 0.046(4) 0.000(3) 0.001(3) -0.029(3)
C37 0.029(3) 0.018(3) 0.036(4) 0.003(2) -0.013(3) -0.011(3)
C38 0.029(3) 0.019(3) 0.033(3) -0.005(3) -0.013(3) -0.002(3)
C40 0.023(3) 0.020(3) 0.014(3) -0.003(2) 0.001(2) 0.000(2)
C41 0.026(3) 0.014(3) 0.022(3) 0.003(2) 0.000(2) 0.001(2)
C42 0.023(3) 0.010(3) 0.021(3) -0.002(2) 0.009(2) -0.001(2)
C39 0.016(3) 0.018(3) 0.027(3) -0.008(2) -0.003(2) 0.000(2)
C43 0.029(3) 0.011(3) 0.021(3) 0.004(2) 0.007(2) 0.002(2)
C44 0.026(3) 0.015(3) 0.029(3) -0.001(2) 0.001(2) 0.000(3)
C45 0.022(3) 0.010(3) 0.026(3) 0.004(2) -0.001(2) 0.001(2)
C46 0.024(3) 0.018(3) 0.025(3) 0.005(2) 0.002(2) -0.003(2)
C47 0.030(3) 0.032(4) 0.036(4) 0.007(3) -0.013(3) -0.002(3)
C48 0.030(3) 0.026(4) 0.019(3) 0.003(3) -0.003(2) 0.001(2)
C49 0.041(4) 0.017(3) 0.030(3) 0.006(3) -0.001(3) 0.006(3)
C50 0.057(4) 0.021(4) 0.027(3) 0.003(3) -0.018(3) 0.003(3)
C51 0.045(4) 0.021(3) 0.021(3) 0.004(3) -0.005(2) 0.002(2)
C52 0.065(5) 0.043(5) 0.036(4) -0.008(4) -0.013(3) 0.010(3)
C53 0.046(4) 0.041(5) 0.040(4) 0.014(3) -0.018(3) 0.000(3)
C54 0.034(3) 0.022(4) 0.020(3) 0.003(3) -0.004(2) -0.001(3)
C55 0.045(4) 0.013(3) 0.021(3) 0.004(3) -0.007(3) -0.004(2)
C56 0.075(5) 0.029(4) 0.032(3) 0.022(4) -0.026(3) -0.015(3)
C57 0.087(5) 0.054(5) 0.041(4) 0.036(4) -0.037(4) -0.027(3)
C58 0.094(7) 0.109(8) 0.063(5) 0.028(6) -0.009(5) -0.010(6)
C59 0.122(7) 0.056(5) 0.075(5) 0.022(5) -0.054(5) -0.010(4)
C60 0.098(6) 0.063(5) 0.075(6) 0.017(5) -0.059(5) -0.030(4)

loop_
_atom_type_symbol
_atom_type_description
_atom_type_scat_dispersion_real
_atom_type_scat_dispersion_imag
_atom_type_scat_source
C C 0.0033 0.0000 'International Tables Vol C Tables 4.2.6.8 and 6.1.1.4'
H H 0.0000 0.0000 'International Tables Vol C Tables 4.2.6.8 and 6.1.1.4'
O O 0.0106 0.0000 'International Tables Vol C Tables 4.2.6.8 and 6.1.1.4'

loop_
_geom_angle_atom_site_label_1
_geom_angle_atom_site_label_2
_geom_angle_atom_site_label_3
_geom_angle
C11 O1 C1 124.6(5)
C12 O3 H3O 109.5
C24 O4 H4O 109.5
C41 O6 C31 123.3(5)
C42 O8 H8O 109.5
C54 O9 H9O 109.5
O2 C1 O1 116.4(6)
O2 C1 C2 127.9(5)
O1 C1 C2 115.7(5)
C3 C2 C1 121.2(6)
C3 C2 H2 119.4
C1 C2 H2 119.4
C2 C3 C10 120.1(6)
C2 C3 C4 118.1(5)
C10 C3 C4 121.7(5)
C9 C4 C5 118.4(6)
C9 C4 C3 121.3(6)
C5 C4 C3 120.3(5)
C6 C5 C4 120.4(5)
C6 C5 H5 119.8
C4 C5 H5 119.8
C5 C6 C7 119.9(6)
C5 C6 H6 120.0
C7 C6 H6 120.0
C8 C7 C6 119.9(7)
C8 C7 H7 120.1
C6 C7 H7 120.1
C7 C8 C9 120.5(6)
C7 C8 H8 119.7
C9 C8 H8 119.7
C4 C9 C8 120.8(6)
C4 C9 H9 119.6
C8 C9 H9 119.6
C11 C10 C12 116.0(6)
C11 C10 C3 118.6(5)
C12 C10 C3 125.4(6)
O1 C11 C25 116.7(5)
O1 C11 C10 118.9(5)
C25 C11 C10 124.4(5)
O3 C12 C13 115.2(5)
O3 C12 C10 123.1(6)
C13 C12 C10 121.7(6)
C24 C13 C12 118.8(5)
C24 C13 C14 121.5(5)
C12 C13 C14 119.7(6)
C15 C14 C13 112.3(5)
C15 C14 H14A 109.2
C13 C14 H14A 109.2
C15 C14 H14B 109.2
C13 C14 H14B 109.2
H14A C14 H14B 107.9
C16 C15 C14 127.3(6)
C16 C15 H15 116.3
C14 C15 H15 116.3
C15 C16 C17 124.5(6)
C15 C16 C18 119.9(6)
C17 C16 C18 115.7(6)
C16 C17 H17A 109.5
C16 C17 H17B 109.5
H17A C17 H17B 109.5
C16 C17 H17C 109.5
H17A C17 H17C 109.5
H17B C17 H17C 109.5
C16 C18 C19 113.0(5)
C16 C18 H18A 109.0
C19 C18 H18A 109.0
C16 C18 H18B 109.0
C19 C18 H18B 109.0
H18A C18 H18B 107.8
C20 C19 C18 112.4(6)
C20 C19 H19A 109.1
C18 C19 H19A 109.1
C20 C19 H19B 109.1
C18 C19 H19B 109.1
H19A C19 H19B 107.9
C21 C20 C19 129.5(7)
C21 C20 H20 115.2
C19 C20 H20 115.2
C20 C21 C23 124.2(7)
C20 C21 C22 121.2(6)
C23 C21 C22 114.6(6)
C21 C22 H22A 109.5
C21 C22 H22B 109.5
H22A C22 H22B 109.5
C21 C22 H22C 109.5
H22A C22 H22C 109.5
H22B C22 H22C 109.5
C21 C23 H23A 109.5
C21 C23 H23B 109.5
H23A C23 H23B 109.5
C21 C23 H23C 109.5
H23A C23 H23C 109.5
H23B C23 H23C 109.5
O4 C24 C13 116.0(5)
O4 C24 C25 120.7(6)
C13 C24 C25 123.3(6)
C11 C25 C24 115.3(6)
C11 C25 C26 126.8(5)
C24 C25 C26 117.8(5)
O5 C26 C25 119.2(5)
O5 C26 C27 116.2(6)
C25 C26 C27 124.5(5)
C29 C27 C26 108.7(6)
C29 C27 C28 117.0(7)
C26 C27 C28 111.0(6)
C29 C27 H27 106.5
C26 C27 H27 106.5
C28 C27 H27 106.6
C27 C28 H28A 109.5
C27 C28 H28B 109.5
H28A C28 H28B 109.5
C27 C28 H28C 109.5
H28A C28 H28C 109.5
H28B C28 H28C 109.5
C27 C29 C30 110.9(6)
C27 C29 H29A 109.4
C30 C29 H29A 109.4
C27 C29 H29B 109.4
C30 C29 H29B 109.4
H29A C29 H29B 108.0
C29 C30 H30A 109.5
C29 C30 H30B 109.5
H30A C30 H30B 109.5
C29 C30 H30C 109.5
H30A C30 H30C 109.5
H30B C30 H30C 109.5
O7 C31 O6 116.3(6)
O7 C31 C32 127.2(6)
O6 C31 C32 116.4(5)
C33 C32 C31 122.0(6)
C33 C32 H32 119.0
C31 C32 H32 119.0
C32 C33 C40 119.9(6)
C32 C33 C34 119.3(6)
C40 C33 C34 120.8(5)
C39 C34 C35 119.4(6)
C39 C34 C33 120.8(5)
C35 C34 C33 119.8(5)
C36 C35 C34 119.7(6)
C36 C35 H35 120.1
C34 C35 H35 120.1
C35 C36 C37 120.4(6)
C35 C36 H36 119.8
C37 C36 H36 119.8
C38 C37 C36 119.3(6)
C38 C37 H37 120.3
C36 C37 H37 120.3
C37 C38 C39 120.5(6)
C37 C38 H38 119.8
C39 C38 H38 119.8
C41 C40 C42 117.0(6)
C41 C40 C33 116.8(6)
C42 C40 C33 126.2(6)
O6 C41 C40 120.6(6)
O6 C41 C55 116.4(6)
C40 C41 C55 123.0(6)
O8 C42 C43 115.1(5)
O8 C42 C40 122.1(6)
C43 C42 C40 122.8(6)
C34 C39 C38 120.6(6)
C34 C39 H39 119.7
C38 C39 H39 119.7
C42 C43 C54 118.5(6)
C42 C43 C44 123.3(6)
C54 C43 C44 118.2(6)
C43 C44 C45 114.5(5)
C43 C44 H44A 108.6
C45 C44 H44A 108.6
C43 C44 H44B 108.6
C45 C44 H44B 108.6
H44A C44 H44B 107.6
C46 C45 C44 127.5(6)
C46 C45 H45 116.2
C44 C45 H45 116.2
C45 C46 C48 120.0(6)
C45 C46 C47 124.6(6)
C48 C46 C47 115.3(6)
C46 C47 H47A 109.5
C46 C47 H47B 109.5
H47A C47 H47B 109.5
C46 C47 H47C 109.5
H47A C47 H47C 109.5
H47B C47 H47C 109.5
C46 C48 C49 114.3(5)
C46 C48 H48A 108.7
C49 C48 H48A 108.7
C46 C48 H48B 108.7
C49 C48 H48B 108.7
H48A C48 H48B 107.6
C50 C49 C48 111.9(6)
C50 C49 H49A 109.2
C48 C49 H49A 109.2
C50 C49 H49B 109.2
C48 C49 H49B 109.2
H49A C49 H49B 107.9
C51 C50 C49 128.3(7)
C51 C50 H50 115.9
C49 C50 H50 115.9
C50 C51 C52 119.9(7)
C50 C51 C53 125.6(7)
C52 C51 C53 114.5(6)
C51 C52 H52A 109.5
C51 C52 H52B 109.5
H52A C52 H52B 109.5
C51 C52 H52C 109.5
H52A C52 H52C 109.5
H52B C52 H52C 109.5
C51 C53 H53A 109.5
C51 C53 H53B 109.5
H53A C53 H53B 109.5
C51 C53 H53C 109.5
H53A C53 H53C 109.5
H53B C53 H53C 109.5
O9 C54 C43 116.8(6)
O9 C54 C55 121.2(6)
C43 C54 C55 122.0(6)
C54 C55 C41 115.9(6)
C54 C55 C56 118.0(6)
C41 C55 C56 126.0(6)
O10 C56 C55 118.1(6)
O10 C56 C57 118.0(6)
C55 C56 C57 123.8(7)
C59 C57 C56 109.6(6)
C59 C57 C58 120.3(8)
C56 C57 C58 111.1(6)
C59 C57 H57 104.8
C56 C57 H57 104.8
C58 C57 H57 104.8
C57 C58 H58C 109.5
C57 C58 H58D 109.5
H58C C58 H58D 109.5
C57 C58 H58E 109.5
H58C C58 H58E 109.5
H58D C58 H58E 109.5
C57 C59 C60 110.0(6)
C57 C59 H59A 109.7
C60 C59 H59A 109.7
C57 C59 H59B 109.7
C60 C59 H59B 109.7
H59A C59 H59B 108.2
C59 C60 H60A 109.5
C59 C60 H60B 109.5
H60A C60 H60B 109.5
C59 C60 H60C 109.5
H60A C60 H60C 109.5
H60B C60 H60C 109.5

loop_
_geom_bond_atom_site_label_1
_geom_bond_atom_site_label_2
_geom_bond_distance
O1 C11 1.357(7)
O1 C1 1.399(7)
O2 C1 1.203(8)
O3 C12 1.358(8)
O3 H3O 0.84
O4 C24 1.352(8)
O4 H4O 0.84
O5 C26 1.251(8)
O6 C41 1.369(7)
O6 C31 1.378(7)
O7 C31 1.212(8)
O8 C42 1.361(7)
O8 H8O 0.84
O9 C54 1.324(8)
O9 H9O 0.84
O10 C56 1.230(9)
C1 C2 1.442(8)
C2 C3 1.359(9)
C2 H2 0.95
C3 C10 1.445(9)
C3 C4 1.489(8)
C4 C9 1.389(9)
C4 C5 1.393(9)
C5 C6 1.390(9)
C5 H5 0.95
C6 C7 1.405(9)
C6 H6 0.95
C7 C8 1.346(10)
C7 H7 0.95
C8 C9 1.401(10)
C8 H8 0.95
C9 H9 0.95
C10 C11 1.406(8)
C10 C12 1.429(8)
C11 C25 1.392(8)
C12 C13 1.392(9)
C13 C24 1.369(9)
C13 C14 1.543(8)
C14 C15 1.513(8)
C14 H14A 0.99
C14 H14B 0.99
C15 C16 1.332(8)
C15 H15 0.95
C16 C17 1.503(9)
C16 C18 1.508(9)
C17 H17A 0.98
C17 H17B 0.98
C17 H17C 0.98
C18 C19 1.533(9)
C18 H18A 0.99
C18 H18B 0.99
C19 C20 1.492(10)
C19 H19A 0.99
C19 H19B 0.99
C20 C21 1.330(9)
C20 H20 0.95
C21 C23 1.488(9)
C21 C22 1.512(9)
C22 H22A 0.98
C22 H22B 0.98
C22 H22C 0.98
C23 H23A 0.98
C23 H23B 0.98
C23 H23C 0.98
C24 C25 1.433(8)
C25 C26 1.466(9)
C26 C27 1.537(7)
C27 C29 1.495(8)
C27 C28 1.540(8)
C27 H27 1.00
C28 H28A 0.98
C28 H28B 0.98
C28 H28C 0.98
C29 C30 1.548(8)
C29 H29A 0.99
C29 H29B 0.99
C30 H30A 0.98
C30 H30B 0.98
C30 H30C 0.98
C31 C32 1.433(9)
C32 C33 1.348(9)
C32 H32 0.95
C33 C40 1.466(9)
C33 C34 1.497(9)
C34 C39 1.379(8)
C34 C35 1.393(9)
C35 C36 1.381(9)
C35 H35 0.95
C36 C37 1.406(9)
C36 H36 0.95
C37 C38 1.362(10)
C37 H37 0.95
C38 C39 1.389(9)
C38 H38 0.95
C40 C41 1.400(9)
C40 C42 1.411(9)
C41 C55 1.421(10)
C42 C43 1.368(9)
C39 H39 0.95
C43 C54 1.411(9)
C43 C44 1.497(9)
C44 C45 1.506(8)
C44 H44A 0.99
C44 H44B 0.99
C45 C46 1.332(9)
C45 H45 0.95
C46 C48 1.502(9)
C46 C47 1.516(10)
C47 H47A 0.98
C47 H47B 0.98
C47 H47C 0.98
C48 C49 1.540(9)
C48 H48A 0.99
C48 H48B 0.99
C49 C50 1.495(10)
C49 H49A 0.99
C49 H49B 0.99
C50 C51 1.333(9)
C50 H50 0.95
C51 C52 1.496(11)
C51 C53 1.512(10)
C52 H52A 0.98
C52 H52B 0.98
C52 H52C 0.98
C53 H53A 0.98
C53 H53B 0.98
C53 H53C 0.98
C54 C55 1.420(10)
C55 C56 1.481(9)
C56 C57 1.531(7)
C57 C59 1.516(8)
C57 C58 1.538(8)
C57 H57 1.00
C58 H58C 0.98
C58 H58D 0.98
C58 H58E 0.98
C59 C60 1.535(8)
C59 H59A 0.99
C59 H59B 0.99
C60 H60A 0.98
C60 H60B 0.98
C60 H60C 0.98

loop_
_geom_hbond_atom_site_label_D
_geom_hbond_atom_site_label_H
_geom_hbond_atom_site_label_A
_geom_hbond_site_symmetry_A
_geom_hbond_distance_DH
_geom_hbond_distance_HA
_geom_hbond_distance_DA
_geom_hbond_angle_DHA
O4 H4O O5 . 0.84 1.70 2.438(8) 145
O9 H9O O10 . 0.84 1.71 2.452(9) 147
C29 H29B O5 1_655 0.99 2.29 3.115(10) 140
C32 H32 O2 1_365 0.95 2.43 3.347(8) 161
C35 H35 O2 1_465 0.95 2.47 3.242(9) 138
C39 H39 O8 1_455 0.95 2.55 3.434(8) 155

loop_
_geom_torsion_atom_site_label_1
_geom_torsion_atom_site_label_2
_geom_torsion_atom_site_label_3
_geom_torsion_atom_site_label_4
_geom_torsion
C11 O1 C1 O2 -173.5(5)
C11 O1 C1 C2 8.8(8)
O2 C1 C2 C3 176.4(6)
O1 C1 C2 C3 -6.3(8)
C1 C2 C3 C10 -2.0(9)
C1 C2 C3 C4 174.2(5)
C2 C3 C4 C9 -112.4(7)
C10 C3 C4 C9 63.7(9)
C2 C3 C4 C5 68.5(8)
C10 C3 C4 C5 -115.5(7)
C9 C4 C5 C6 -0.5(10)
C3 C4 C5 C6 178.7(6)
C4 C5 C6 C7 -0.4(10)
C5 C6 C7 C8 2.2(11)
C6 C7 C8 C9 -3.0(12)
C5 C4 C9 C8 -0.3(12)
C3 C4 C9 C8 -179.5(7)
C7 C8 C9 C4 2.1(13)
C2 C3 C10 C11 8.3(8)
C4 C3 C10 C11 -167.7(5)
C2 C3 C10 C12 -171.2(6)
C4 C3 C10 C12 12.8(9)
C1 O1 C11 C25 178.0(5)
C1 O1 C11 C10 -2.7(8)
C12 C10 C11 O1 173.5(5)
C3 C10 C11 O1 -6.1(8)
C12 C10 C11 C25 -7.2(8)
C3 C10 C11 C25 173.2(6)
C11 C10 C12 O3 -170.7(5)
C3 C10 C12 O3 8.8(9)
C11 C10 C12 C13 8.3(8)
C3 C10 C12 C13 -172.2(5)
O3 C12 C13 C24 175.3(5)
C10 C12 C13 C24 -3.8(8)
O3 C12 C13 C14 -6.1(8)
C10 C12 C13 C14 174.9(5)
C24 C13 C14 C15 -91.3(7)
C12 C13 C14 C15 90.1(7)
C13 C14 C15 C16 116.9(7)
C14 C15 C16 C17 -5.9(10)
C14 C15 C16 C18 174.6(5)
C15 C16 C18 C19 -118.4(7)
C17 C16 C18 C19 62.1(8)
C16 C18 C19 C20 169.2(6)
C18 C19 C20 C21 125.9(8)
C19 C20 C21 C23 -0.9(11)
C19 C20 C21 C22 179.7(7)
C12 C13 C24 O4 177.2(5)
C14 C13 C24 O4 -1.4(8)
C12 C13 C24 C25 -2.4(9)
C14 C13 C24 C25 178.9(5)
O1 C11 C25 C24 -179.1(5)
C10 C11 C25 C24 1.6(9)
O1 C11 C25 C26 3.3(10)
C10 C11 C25 C26 -176.0(7)
O4 C24 C25 C11 -176.1(5)
C13 C24 C25 C11 3.5(9)
O4 C24 C25 C26 1.8(9)
C13 C24 C25 C26 -178.6(6)
C11 C25 C26 O5 179.9(7)
C24 C25 C26 O5 2.3(11)
C11 C25 C26 C27 2.7(12)
C24 C25 C26 C27 -174.9(6)
O5 C26 C27 C29 97.4(8)
C25 C26 C27 C29 -85.3(9)
O5 C26 C27 C28 -32.5(10)
C25 C26 C27 C28 144.7(8)
C26 C27 C29 C30 -58.6(9)
C28 C27 C29 C30 67.9(10)
C41 O6 C31 O7 175.4(6)
C41 O6 C31 C32 -8.2(8)
O7 C31 C32 C33 -180.0(7)
O6 C31 C32 C33 4.1(9)
C31 C32 C33 C40 4.6(9)
C31 C32 C33 C34 -174.3(6)
C32 C33 C34 C39 -65.7(8)
C40 C33 C34 C39 115.5(7)
C32 C33 C34 C35 113.4(7)
C40 C33 C34 C35 -65.4(8)
C39 C34 C35 C36 -2.7(11)
C33 C34 C35 C36 178.2(7)
C34 C35 C36 C37 1.9(12)
C35 C36 C37 C38 -1.0(11)
C36 C37 C38 C39 0.9(10)
C32 C33 C40 C41 -9.4(8)
C34 C33 C40 C41 169.5(5)
C32 C33 C40 C42 170.9(6)
C34 C33 C40 C42 -10.3(9)
C31 O6 C41 C40 3.2(9)
C31 O6 C41 C55 -176.8(5)
C42 C40 C41 O6 -174.7(5)
C33 C40 C41 O6 5.6(8)
C42 C40 C41 C55 5.4(9)
C33 C40 C41 C55 -174.4(6)
C41 C40 C42 O8 170.0(5)
C33 C40 C42 O8 -10.3(9)
C41 C40 C42 C43 -9.1(8)
C33 C40 C42 C43 170.6(5)
C35 C34 C39 C38 2.7(10)
C33 C34 C39 C38 -178.3(6)
C37 C38 C39 C34 -1.8(10)
O8 C42 C43 C54 -174.7(5)
C40 C42 C43 C54 4.5(8)
O8 C42 C43 C44 4.9(8)
C40 C42 C43 C44 -176.0(5)
C42 C43 C44 C45 -90.6(7)
C54 C43 C44 C45 88.9(7)
C43 C44 C45 C46 -116.6(7)
C44 C45 C46 C48 -176.9(6)
C44 C45 C46 C47 0.3(10)
C45 C46 C48 C49 116.9(7)
C47 C46 C48 C49 -60.6(8)
C46 C48 C49 C50 -167.1(6)
C48 C49 C50 C51 -125.9(8)
C49 C50 C51 C52 -178.5(7)
C49 C50 C51 C53 1.4(13)
C42 C43 C54 O9 -176.8(6)
C44 C43 C54 O9 3.6(8)
C42 C43 C54 C55 4.2(9)
C44 C43 C54 C55 -175.3(6)
O9 C54 C55 C41 173.6(6)
C43 C54 C55 C41 -7.5(10)
O9 C54 C55 C56 -8.7(10)
C43 C54 C55 C56 170.2(6)
O6 C41 C55 C54 -177.4(6)
C40 C41 C55 C54 2.5(9)
O6 C41 C55 C56 5.1(10)
C40 C41 C55 C56 -175.0(7)
C54 C55 C56 O10 12.7(11)
C41 C55 C56 O10 -169.8(7)
C54 C55 C56 C57 -163.7(7)
C41 C55 C56 C57 13.8(12)
O10 C56 C57 C59 87.9(9)
C55 C56 C57 C59 -95.7(9)
O10 C56 C57 C58 -47.5(12)
C55 C56 C57 C58 128.9(9)
C56 C57 C59 C60 -65.9(9)
C58 C57 C59 C60 64.8(11)

loop_
_cod_related_entry_id
_cod_related_entry_database
_cod_related_entry_code
1 ChemSpider 24740258
